data_9014790
loop_
_publ_author_name
'Eisenmann, B.'
'Klein, J.'
'Somer, M.'

_publ_section_title
;
 Crystal structure of decasodium di-mue-arsenidobis(diarsenidosilicate)
 _cod_database_code 1008462
;
_journal_name_full 'Zeitschrift fur Kristallographie'
_journal_page_first 267
_journal_page_last 268
_journal_volume 197
_journal_year 1991
_chemical_formula_sum 'As3 Na5 Si'
_space_group_IT_number 14
_symmetry_space_group_name_Hall '-P 2yn'
_symmetry_space_group_name_H-M 'P 1 21/n 1'
_cell_angle_alpha 90.
_cell_angle_beta 90.5
_cell_angle_gamma 90.
_cell_length_a 13.466
_cell_length_b 7.529
_cell_length_c 8.177
_cell_formula_units_Z 4
_cell_volume 828.998
_database_code_amcsd 0016366
_exptl_crystal_density_diffrn 2.947
_cod_duplicate_entry 1008462
_cod_original_sg_symbol_H-M 'P 21/n'
_cod_original_formula_sum 'Si As3 Na5'
_cod_database_code 9014790
_amcsd_formula_title 'As6 Na10 Si2'

loop_
_space_group_symop_operation_xyz
x,y,z
1/2+x,1/2-y,1/2+z
1/2-x,1/2+y,1/2-z
-x,-y,-z

loop_
_atom_site_label
_atom_site_fract_x
_atom_site_fract_y
_atom_site_fract_z
Si1 0.08404 0.13985 0.42797
As1 0.22363 0.23354 0.57967
As2 0.07961 0.26064 0.15957
As3 0.93378 0.18240 0.58552
Na1 0.74061 0.15144 0.42421
Na2 0.41886 0.16464 0.42139
Na3 0.08879 0.01520 0.82525
Na4 0.08406 0.53100 0.66517
Na5 0.25843 0.99440 0.18601

loop_
_cod_related_entry_id
_cod_related_entry_database
_cod_related_entry_code
1 AMCSD 0016366
